data_4123658
loop_
_publ_author_name
'Tymonko, Steven A.'
'Smith, Russell C.'
'Ambrosi, Andrea'
'Ober, Michael H.'
'Wang, Hao'
'Denmark, Scott E.'

_publ_contact_author
; 
Scott R. Wilson 
University of Illinois 
School of Chemical Sciences, Box 59-1 
505 South Mathews Avenue 
Urbana, Illinois  61801 
USA 
;
_publ_section_title
;
 Mechanistic significance of the si-o-pd bond in the palladium-catalyzed
 cross-coupling reactions of arylsilanolates.
;
_journal_issue 19
_journal_name_full 'Journal of the American Chemical Society'
_journal_page_first 6200
_journal_page_last 6218
_journal_paper_doi 10.1021/jacs.5b02518
_journal_volume 137
_journal_year 2015
_chemical_formula_moiety 'C43 H46 O2 P2 Pd Si, C6 H6, 0.5(C6 H6)'
_chemical_formula_sum 'C52 H55 O2 P2 Pd Si'
_chemical_formula_weight 908.39
_chemical_name_systematic
; 
? 
;
_space_group_IT_number 2
_symmetry_cell_setting triclinic
_symmetry_space_group_name_Hall '-P 1'
_symmetry_space_group_name_H-M 'P -1'
_atom_sites_solution_hydrogens geom
_atom_sites_solution_primary direct
_atom_sites_solution_secondary difmap
_audit_creation_method SHELXL-97
_audit_update_record
; 
2006-05-04   text and data added, srw 
;
_cell_angle_alpha 93.3770(10)
_cell_angle_beta 96.2100(10)
_cell_angle_gamma 95.5570(10)
_cell_formula_units_Z 2
_cell_length_a 10.3193(6)
_cell_length_b 10.8718(6)
_cell_length_c 20.9256(11)
_cell_measurement_reflns_used 9347
_cell_measurement_temperature 193(2)
_cell_measurement_theta_max 26.85
_cell_measurement_theta_min 2.19
_cell_volume 2317.2(2)
_computing_cell_refinement 'SAINT V6.22 (Bruker, 2001)'
_computing_data_collection 'SMART V5.625 (Bruker, 2001)'
_computing_data_reduction 'SAINT V6.22 (Bruker, 2001)'
_computing_molecular_graphics 'SHELXTL V6.12 (Bruker, 2001)'
_computing_publication_material 'XCIF (Bruker, 2001)'
_computing_structure_refinement 'SHELXTL V6.12 (Bruker, 2001)'
_computing_structure_solution 'SHELXTL V6.12 (Bruker, 2001)'
_diffrn_ambient_temperature 193(2)
_diffrn_measured_fraction_theta_full 0.997
_diffrn_measured_fraction_theta_max 0.997
_diffrn_measurement_device 'Siemens Platform/CCD'
_diffrn_measurement_method 'profile data from \w scans'
_diffrn_radiation_monochromator graphite
_diffrn_radiation_source 'normal-focus sealed tube'
_diffrn_radiation_type MoK\a
_diffrn_radiation_wavelength 0.71073
_diffrn_radiation_wavelength_id g39jas
_diffrn_reflns_av_R_equivalents 0.0368
_diffrn_reflns_av_sigmaI/netI 0.0443
_diffrn_reflns_limit_h_max 12
_diffrn_reflns_limit_h_min -12
_diffrn_reflns_limit_k_max 13
_diffrn_reflns_limit_k_min -13
_diffrn_reflns_limit_l_max 25
_diffrn_reflns_limit_l_min -25
_diffrn_reflns_number 24188
_diffrn_reflns_theta_full 25.39
_diffrn_reflns_theta_max 25.39
_diffrn_reflns_theta_min 2.00
_diffrn_standards_decay_% 2.6
_diffrn_standards_interval_time 365
_diffrn_standards_number 98
_exptl_absorpt_coefficient_mu 0.534
_exptl_absorpt_correction_T_max 0.9565
_exptl_absorpt_correction_T_min 0.8415
_exptl_absorpt_correction_type integration
_exptl_absorpt_process_details 'SHELXTL/XPREP (Bruker, 2001)'
_exptl_crystal_colour colourless
_exptl_crystal_density_diffrn 1.302
_exptl_crystal_density_method 'not measured'
_exptl_crystal_description tabular
_exptl_crystal_F_000 946
_exptl_crystal_id g39jas
_exptl_crystal_preparation
; 
The data crystal was mounted using oil (Parantone-N, Exxon) to a 
0.3 mm cryo-loop (Hampton Research) with the (0 1 0) scattering planes 
roughly normal to the spindle axis. 
;
_exptl_crystal_size_max 0.36
_exptl_crystal_size_mid 0.26
_exptl_crystal_size_min 0.08
_refine_diff_density_max 0.402
_refine_diff_density_min -0.275
_refine_diff_density_rms 0.057
_refine_ls_extinction_method none
_refine_ls_goodness_of_fit_ref 1.048
_refine_ls_hydrogen_treatment noref
_refine_ls_matrix_type full
_refine_ls_number_parameters 573
_refine_ls_number_reflns 8499
_refine_ls_number_restraints 228
_refine_ls_restrained_S_all 1.042
_refine_ls_R_factor_all 0.0479
_refine_ls_R_factor_gt 0.0330
_refine_ls_shift/su_max 0.013
_refine_ls_shift/su_mean 0.000
_refine_ls_structure_factor_coef Fsqd
_refine_ls_weighting_details 'calc w=1/[\s^2^(Fo^2^)+(0.0333P)^2^+0.6169P] where P=(Fo^2^+2Fc^2^)/3'
_refine_ls_weighting_scheme calc
_refine_ls_wR_factor_gt 0.0731
_refine_ls_wR_factor_ref 0.0777
_reflns_number_gt 6872
_reflns_number_total 8499
_reflns_threshold_expression >2sigma(I)
_cod_data_source_file ja5b02518_si_005.cif
_cod_data_source_block g39jas
_cod_depositor_comments
;
The following automatic conversions were performed:

'_symmetry_cell_setting' value 'Triclinic' changed to 'triclinic'
according to
/usr/data/users/saulius/crontab/automatic-downloads/rss-feeds/ACS/lib/dictionaries/cif_core.dic
dictionary named 'cif_core.dic' version 2.4.2 from 2011-04-26.

Automatic conversion script
Id: cif_fix_values 3271 2015-04-21 07:52:19Z andrius 

 Adding full bibliography for 4123655--4123660.cif.
;
_cod_original_sg_symbol_Hall '-P 1 '
_cod_original_sg_symbol_H-M 'P -1  '
_cod_database_code 4123658

loop_
_symmetry_equiv_pos_as_xyz
'x, y, z'
'-x, -y, -z'

loop_
_atom_site_label
_atom_site_type_symbol
_atom_site_fract_x
_atom_site_fract_y
_atom_site_fract_z
_atom_site_U_iso_or_equiv
_atom_site_adp_type
_atom_site_occupancy
_atom_site_symmetry_multiplicity
_atom_site_calc_flag
_atom_site_refinement_flags
_atom_site_disorder_assembly
_atom_site_disorder_group
C1 C 0.5213(2) 0.3067(2) 0.20764(13) 0.0345(6) Uani 1 1 d . . .
H1A H 0.5484 0.2225 0.2120 0.041 Uiso 1 1 calc R . .
H1B H 0.5516 0.3369 0.1675 0.041 Uiso 1 1 calc R . .
C2 C 0.5897(2) 0.3916(2) 0.26470(13) 0.0373(6) Uani 1 1 d . . .
H2A H 0.5416 0.3788 0.3026 0.045 Uiso 1 1 calc R . .
H2B H 0.6795 0.3683 0.2755 0.045 Uiso 1 1 calc R . .
C3 C 0.5977(2) 0.5283(2) 0.25130(13) 0.0347(6) Uani 1 1 d . . .
H3A H 0.6292 0.5378 0.2087 0.042 Uiso 1 1 calc R . .
H3B H 0.6635 0.5751 0.2840 0.042 Uiso 1 1 calc R . .
C4 C 0.3089(2) 0.2018(2) 0.26635(12) 0.0323(6) Uani 1 1 d . . .
C5 C 0.2694(3) 0.2558(3) 0.32184(13) 0.0418(7) Uani 1 1 d . . .
H5 H 0.2542 0.3406 0.3239 0.050 Uiso 1 1 calc R . .
C6 C 0.2522(3) 0.1860(3) 0.37434(15) 0.0597(9) Uani 1 1 d . . .
H6 H 0.2264 0.2233 0.4125 0.072 Uiso 1 1 calc R . .
C7 C 0.2728(3) 0.0631(3) 0.37091(16) 0.0629(9) Uani 1 1 d . . .
H7 H 0.2598 0.0151 0.4066 0.075 Uiso 1 1 calc R . .
C8 C 0.3118(3) 0.0089(3) 0.31627(15) 0.0531(8) Uani 1 1 d . . .
H8 H 0.3259 -0.0763 0.3143 0.064 Uiso 1 1 calc R . .
C9 C 0.3306(3) 0.0776(2) 0.26455(13) 0.0399(7) Uani 1 1 d . . .
H9 H 0.3588 0.0399 0.2271 0.048 Uiso 1 1 calc R . .
C10 C 0.2959(2) 0.1961(2) 0.12587(12) 0.0317(6) Uani 1 1 d . . .
C11 C 0.1864(3) 0.1093(2) 0.11951(13) 0.0354(6) Uani 1 1 d . . .
H11 H 0.1372 0.0970 0.1549 0.042 Uiso 1 1 calc R . .
C12 C 0.1491(3) 0.0406(3) 0.06108(14) 0.0447(7) Uani 1 1 d . . .
H12 H 0.0748 -0.0195 0.0569 0.054 Uiso 1 1 calc R . .
C13 C 0.2180(3) 0.0585(3) 0.00963(14) 0.0544(8) Uani 1 1 d . . .
H13 H 0.1913 0.0114 -0.0301 0.065 Uiso 1 1 calc R . .
C14 C 0.3258(3) 0.1443(3) 0.01529(15) 0.0596(9) Uani 1 1 d . . .
H14 H 0.3739 0.1563 -0.0205 0.072 Uiso 1 1 calc R . .
C15 C 0.3647(3) 0.2134(3) 0.07295(13) 0.0463(7) Uani 1 1 d . . .
H15 H 0.4390 0.2732 0.0765 0.056 Uiso 1 1 calc R . .
C16 C 0.4336(2) 0.6461(2) 0.33663(12) 0.0328(6) Uani 1 1 d . . .
C17 C 0.3139(3) 0.6755(3) 0.35316(13) 0.0408(7) Uani 1 1 d . . .
H17 H 0.2397 0.6660 0.3215 0.049 Uiso 1 1 calc R . .
C18 C 0.3008(3) 0.7185(3) 0.41532(14) 0.0512(8) Uani 1 1 d . . .
H18 H 0.2182 0.7400 0.4258 0.061 Uiso 1 1 calc R . .
C19 C 0.4056(3) 0.7304(3) 0.46203(15) 0.0556(8) Uani 1 1 d . . .
H19 H 0.3964 0.7606 0.5047 0.067 Uiso 1 1 calc R . .
C20 C 0.5244(3) 0.6980(4) 0.44645(16) 0.0707(11) Uani 1 1 d . . .
H20 H 0.5974 0.7044 0.4787 0.085 Uiso 1 1 calc R . .
C21 C 0.5382(3) 0.6564(3) 0.38415(15) 0.0619(9) Uani 1 1 d . . .
H21 H 0.6209 0.6346 0.3739 0.074 Uiso 1 1 calc R . .
C22 C 0.4831(2) 0.7421(2) 0.21454(12) 0.0318(6) Uani 1 1 d . . .
C23 C 0.3983(3) 0.7783(2) 0.16459(12) 0.0359(6) Uani 1 1 d . . .
H23 H 0.3149 0.7328 0.1531 0.043 Uiso 1 1 calc R . .
C24 C 0.4346(3) 0.8805(2) 0.13128(14) 0.0442(7) Uani 1 1 d . . .
H24 H 0.3759 0.9048 0.0973 0.053 Uiso 1 1 calc R . .
C25 C 0.5551(3) 0.9465(3) 0.14736(16) 0.0520(8) Uani 1 1 d . . .
H25 H 0.5805 1.0150 0.1237 0.062 Uiso 1 1 calc R . .
C26 C 0.6391(3) 0.9140(3) 0.19746(18) 0.0589(9) Uani 1 1 d . . .
H26 H 0.7216 0.9612 0.2091 0.071 Uiso 1 1 calc R . .
C27 C 0.6036(3) 0.8121(3) 0.23118(16) 0.0490(8) Uani 1 1 d . . .
H27 H 0.6620 0.7900 0.2659 0.059 Uiso 1 1 calc R . .
C28 C -0.0342(2) 0.6713(2) 0.29750(13) 0.0343(6) Uani 1 1 d . . .
C29 C -0.0534(3) 0.7724(3) 0.33882(14) 0.0451(7) Uani 1 1 d . . .
H29 H -0.0394 0.8536 0.3247 0.054 Uiso 1 1 calc R . .
C30 C -0.0920(3) 0.7583(3) 0.39936(14) 0.0480(7) Uani 1 1 d . . .
H30 H -0.1041 0.8293 0.4259 0.058 Uiso 1 1 calc R . .
C31 C -0.1130(3) 0.6424(3) 0.42149(14) 0.0432(7) Uani 1 1 d . . .
C32 C -0.0952(3) 0.5401(3) 0.38296(14) 0.0463(7) Uani 1 1 d . . .
H32 H -0.1090 0.4594 0.3977 0.056 Uiso 1 1 calc R . .
C33 C -0.0569(3) 0.5563(3) 0.32253(14) 0.0424(7) Uani 1 1 d . . .
H33 H -0.0453 0.4846 0.2964 0.051 Uiso 1 1 calc R . .
C34 C -0.1957(4) 0.5208(3) 0.50284(17) 0.0719(10) Uani 1 1 d . . .
H34A H -0.2674 0.4813 0.4716 0.108 Uiso 1 1 calc R . .
H34B H -0.2270 0.5312 0.5452 0.108 Uiso 1 1 calc R . .
H34C H -0.1233 0.4686 0.5056 0.108 Uiso 1 1 calc R . .
C35 C -0.1209(2) 0.6085(3) 0.15603(13) 0.0406(7) Uani 1 1 d . . .
H35A H -0.0963 0.6096 0.1121 0.061 Uiso 1 1 calc R . .
H35B H -0.1979 0.6537 0.1591 0.061 Uiso 1 1 calc R . .
H35C H -0.1415 0.5226 0.1664 0.061 Uiso 1 1 calc R . .
C36 C 0.0338(3) 0.8514(3) 0.19731(16) 0.0518(8) Uani 1 1 d . . .
H36A H 0.0958 0.8980 0.2310 0.078 Uiso 1 1 calc R . .
H36B H -0.0520 0.8831 0.1969 0.078 Uiso 1 1 calc R . .
H36C H 0.0660 0.8608 0.1553 0.078 Uiso 1 1 calc R . .
C37 C 0.0813(2) 0.3665(2) 0.16768(12) 0.0294(6) Uani 1 1 d . . .
C38 C 0.0009(2) 0.2999(2) 0.20602(14) 0.0379(6) Uani 1 1 d . . .
H38 H 0.0280 0.2975 0.2508 0.045 Uiso 1 1 calc R . .
C39 C -0.1185(3) 0.2369(2) 0.17933(16) 0.0476(8) Uani 1 1 d . . .
H39 H -0.1730 0.1926 0.2058 0.057 Uiso 1 1 calc R . .
C40 C -0.1570(3) 0.2391(3) 0.11461(17) 0.0526(8) Uani 1 1 d . . .
H40 H -0.2385 0.1964 0.0964 0.063 Uiso 1 1 calc R . .
C41 C -0.0788(3) 0.3023(3) 0.07598(15) 0.0465(7) Uani 1 1 d . . .
H41 H -0.1062 0.3020 0.0311 0.056 Uiso 1 1 calc R . .
C42 C 0.0415(2) 0.3676(2) 0.10188(13) 0.0369(6) Uani 1 1 d . . .
C43 C 0.1241(3) 0.4381(3) 0.05896(14) 0.0490(8) Uani 1 1 d . . .
H43A H 0.1242 0.5272 0.0694 0.073 Uiso 1 1 calc R . .
H43B H 0.0882 0.4178 0.0139 0.073 Uiso 1 1 calc R . .
H43C H 0.2140 0.4156 0.0655 0.073 Uiso 1 1 calc R . .
O1 O 0.15433(15) 0.62912(15) 0.20883(8) 0.0342(4) Uani 1 1 d . . .
O2 O -0.1514(2) 0.6388(2) 0.48266(10) 0.0614(6) Uani 1 1 d . . .
P1 P 0.34172(6) 0.29678(6) 0.19982(3) 0.02819(15) Uani 1 1 d . . .
P2 P 0.44280(6) 0.59734(6) 0.25199(3) 0.02956(15) Uani 1 1 d . . .
Pd1 Pd 0.250844(17) 0.472837(17) 0.205776(9) 0.02739(7) Uani 1 1 d . . .
Si1 Si 0.01784(6) 0.68370(6) 0.21388(4) 0.03202(17) Uani 1 1 d . . .
C44 C 0.0878(8) 0.8594(11) 0.5654(5) 0.067(2) Uani 0.384(11) 1 d PGU A 1
H44 H 0.0032 0.8266 0.5458 0.080 Uiso 0.384(11) 1 calc PR A 1
C45 C 0.1728(10) 0.9264(11) 0.5299(4) 0.060(2) Uani 0.384(11) 1 d PGU A 1
H45 H 0.1464 0.9393 0.4861 0.073 Uiso 0.384(11) 1 calc PR A 1
C46 C 0.2966(9) 0.9745(11) 0.5585(5) 0.062(2) Uani 0.384(11) 1 d PGU A 1
H46 H 0.3547 1.0203 0.5343 0.075 Uiso 0.384(11) 1 calc PR A 1
C47 C 0.3353(7) 0.9557(12) 0.6226(5) 0.070(2) Uani 0.384(11) 1 d PGU A 1
H47 H 0.4199 0.9886 0.6422 0.084 Uiso 0.384(11) 1 calc PR A 1
C48 C 0.2503(12) 0.8887(10) 0.6581(4) 0.081(3) Uani 0.384(11) 1 d PGU A 1
H48 H 0.2767 0.8758 0.7019 0.097 Uiso 0.384(11) 1 calc PR A 1
C49 C 0.1265(12) 0.8406(9) 0.6294(4) 0.078(2) Uani 0.384(11) 1 d PGU A 1
H49 H 0.0684 0.7948 0.6537 0.093 Uiso 0.384(11) 1 calc PR A 1
C50 C 0.5491(15) 0.5617(12) 0.0572(8) 0.027(2) Uani 0.50 1 d PGU . .
H50 H 0.5764 0.6135 0.0954 0.032 Uiso 0.50 1 calc PR . .
C51 C 0.6244(15) 0.4691(13) 0.0391(9) 0.033(2) Uani 0.50 1 d PGU . .
H51 H 0.7033 0.4576 0.0650 0.039 Uiso 0.50 1 calc PR . .
C52 C 0.5844(16) 0.3932(13) -0.0167(9) 0.035(2) Uani 0.50 1 d PGU . .
H52 H 0.6359 0.3299 -0.0291 0.042 Uiso 0.50 1 calc PR . .
C53 C 0.4689(16) 0.4100(12) -0.0545(8) 0.034(2) Uani 0.50 1 d PGU . .
H53 H 0.4416 0.3582 -0.0926 0.040 Uiso 0.50 1 calc PR . .
C54 C 0.3936(16) 0.5026(12) -0.0364(8) 0.031(2) Uani 0.50 1 d PGU . .
H54 H 0.3147 0.5141 -0.0622 0.037 Uiso 0.50 1 calc PR . .
C55 C 0.4336(15) 0.5785(12) 0.0194(8) 0.031(2) Uani 0.50 1 d PGU . .
H55 H 0.3821 0.6418 0.0318 0.038 Uiso 0.50 1 calc PR . .
C56 C 0.1175(5) 0.8312(6) 0.5738(3) 0.0676(17) Uani 0.616(11) 1 d PGU A 2
H56 H 0.0374 0.7795 0.5638 0.081 Uiso 0.616(11) 1 calc PR A 2
C57 C 0.1540(6) 0.9203(7) 0.5324(3) 0.0621(16) Uani 0.616(11) 1 d PGU A 2
H57 H 0.0988 0.9294 0.4939 0.074 Uiso 0.616(11) 1 calc PR A 2
C58 C 0.2713(6) 0.9959(6) 0.5471(3) 0.0624(17) Uani 0.616(11) 1 d PGU A 2
H58 H 0.2962 1.0568 0.5187 0.075 Uiso 0.616(11) 1 calc PR A 2
C59 C 0.3520(4) 0.9825(5) 0.6033(3) 0.0656(17) Uani 0.616(11) 1 d PGU A 2
H59 H 0.4321 1.0342 0.6134 0.079 Uiso 0.616(11) 1 calc PR A 2
C60 C 0.3155(8) 0.8935(5) 0.6448(3) 0.076(2) Uani 0.616(11) 1 d PGU A 2
H60 H 0.3707 0.8843 0.6833 0.091 Uiso 0.616(11) 1 calc PR A 2
C61 C 0.1983(9) 0.8178(5) 0.6301(3) 0.082(2) Uani 0.616(11) 1 d PGU A 2
H61 H 0.1733 0.7570 0.6585 0.098 Uiso 0.616(11) 1 calc PR A 2

loop_
_atom_site_aniso_label
_atom_site_aniso_U_11
_atom_site_aniso_U_22
_atom_site_aniso_U_33
_atom_site_aniso_U_23
_atom_site_aniso_U_13
_atom_site_aniso_U_12
C1 0.0316(14) 0.0309(14) 0.0420(16) 0.0016(12) 0.0061(12) 0.0059(11)
C2 0.0251(13) 0.0379(15) 0.0483(17) 0.0017(13) 0.0009(12) 0.0039(11)
C3 0.0216(13) 0.0334(14) 0.0479(17) -0.0001(12) 0.0022(11) 0.0008(11)
C4 0.0290(13) 0.0350(15) 0.0310(14) 0.0021(11) 0.0016(11) -0.0031(11)
C5 0.0449(17) 0.0456(17) 0.0345(16) 0.0005(13) 0.0030(13) 0.0055(13)
C6 0.067(2) 0.079(3) 0.0333(18) 0.0047(17) 0.0121(16) 0.0050(19)
C7 0.077(2) 0.068(2) 0.044(2) 0.0267(18) 0.0083(17) -0.0052(19)
C8 0.065(2) 0.0440(18) 0.050(2) 0.0158(15) 0.0010(16) 0.0012(15)
C9 0.0453(16) 0.0348(15) 0.0390(16) 0.0057(13) 0.0034(13) 0.0009(12)
C10 0.0362(14) 0.0266(13) 0.0313(14) 0.0002(11) 0.0004(11) 0.0041(11)
C11 0.0380(15) 0.0318(14) 0.0351(15) 0.0023(12) 0.0002(12) 0.0025(12)
C12 0.0471(17) 0.0372(16) 0.0443(18) -0.0043(13) -0.0117(14) -0.0006(13)
C13 0.079(2) 0.0473(19) 0.0337(17) -0.0109(14) -0.0013(16) 0.0075(17)
C14 0.082(2) 0.060(2) 0.0364(18) -0.0068(16) 0.0192(17) -0.0019(19)
C15 0.0555(19) 0.0428(17) 0.0389(17) 0.0015(13) 0.0092(14) -0.0077(14)
C16 0.0312(14) 0.0278(14) 0.0365(15) 0.0006(11) -0.0015(11) -0.0037(11)
C17 0.0344(15) 0.0491(17) 0.0388(16) 0.0043(13) 0.0019(12) 0.0064(13)
C18 0.0520(19) 0.060(2) 0.0438(19) 0.0023(15) 0.0117(15) 0.0118(16)
C19 0.070(2) 0.057(2) 0.0368(18) -0.0060(15) 0.0046(16) 0.0005(17)
C20 0.056(2) 0.100(3) 0.048(2) -0.018(2) -0.0163(17) 0.005(2)
C21 0.0368(17) 0.091(3) 0.052(2) -0.0162(19) -0.0058(15) 0.0068(17)
C22 0.0291(13) 0.0264(13) 0.0401(15) -0.0033(11) 0.0094(12) 0.0015(11)
C23 0.0340(14) 0.0328(15) 0.0416(16) -0.0011(12) 0.0100(12) 0.0027(12)
C24 0.0511(18) 0.0354(16) 0.0497(18) 0.0057(14) 0.0141(14) 0.0118(14)
C25 0.059(2) 0.0286(16) 0.075(2) 0.0060(15) 0.0324(18) 0.0052(14)
C26 0.0408(18) 0.0344(17) 0.100(3) 0.0054(17) 0.0138(18) -0.0097(14)
C27 0.0369(16) 0.0358(16) 0.070(2) 0.0022(15) -0.0034(15) -0.0043(13)
C28 0.0216(13) 0.0356(15) 0.0434(16) -0.0018(12) -0.0035(11) 0.0025(11)
C29 0.0433(17) 0.0323(15) 0.058(2) -0.0025(14) 0.0060(14) 0.0011(13)
C30 0.0488(18) 0.0465(18) 0.0475(19) -0.0113(14) 0.0109(15) 0.0015(14)
C31 0.0323(15) 0.0544(19) 0.0405(17) -0.0007(14) -0.0012(13) 0.0002(13)
C32 0.0485(18) 0.0398(17) 0.0501(19) 0.0052(14) 0.0029(14) 0.0036(14)
C33 0.0481(17) 0.0356(16) 0.0422(17) -0.0008(13) 0.0007(14) 0.0048(13)
C34 0.080(3) 0.084(3) 0.056(2) 0.022(2) 0.0225(19) 0.004(2)
C35 0.0295(14) 0.0506(17) 0.0405(16) -0.0008(13) 0.0022(12) 0.0025(13)
C36 0.0424(17) 0.0414(17) 0.073(2) 0.0136(16) 0.0058(16) 0.0050(14)
C37 0.0237(13) 0.0228(13) 0.0407(16) -0.0026(11) 0.0013(11) 0.0025(10)
C38 0.0330(15) 0.0316(15) 0.0489(17) -0.0012(13) 0.0075(13) 0.0013(12)
C39 0.0362(16) 0.0332(16) 0.073(2) -0.0001(15) 0.0164(15) -0.0077(12)
C40 0.0331(16) 0.0410(17) 0.077(2) -0.0150(16) -0.0023(16) -0.0082(13)
C41 0.0356(16) 0.0489(18) 0.0506(19) -0.0100(15) -0.0098(14) 0.0068(14)
C42 0.0281(14) 0.0371(15) 0.0441(17) -0.0028(13) 0.0002(12) 0.0040(11)
C43 0.0454(17) 0.062(2) 0.0393(17) 0.0096(15) -0.0015(14) 0.0080(15)
O1 0.0223(9) 0.0310(9) 0.0485(11) 0.0006(8) 0.0016(8) 0.0021(7)
O2 0.0661(15) 0.0719(15) 0.0452(13) -0.0023(11) 0.0145(11) -0.0039(12)
P1 0.0276(3) 0.0257(3) 0.0304(4) 0.0000(3) 0.0030(3) -0.0003(3)
P2 0.0218(3) 0.0268(3) 0.0386(4) -0.0008(3) 0.0011(3) -0.0006(3)
Pd1 0.02115(10) 0.02554(11) 0.03419(12) -0.00025(8) 0.00172(8) -0.00108(7)
Si1 0.0231(4) 0.0297(4) 0.0423(4) 0.0018(3) 0.0008(3) 0.0012(3)
C44 0.073(4) 0.066(5) 0.059(4) 0.009(4) -0.004(4) -0.002(4)
C45 0.057(4) 0.071(4) 0.053(4) 0.001(4) 0.000(3) 0.011(4)
C46 0.058(4) 0.071(4) 0.058(4) 0.011(4) -0.004(4) 0.012(4)
C47 0.072(4) 0.074(5) 0.058(5) 0.011(4) -0.012(4) -0.006(4)
C48 0.089(5) 0.079(5) 0.067(4) 0.018(4) -0.015(4) -0.012(5)
C49 0.084(5) 0.074(4) 0.070(4) 0.018(4) -0.008(5) -0.008(4)
C50 0.026(4) 0.019(5) 0.035(4) -0.002(4) -0.006(3) 0.011(4)
C51 0.029(5) 0.026(6) 0.046(4) 0.010(4) 0.001(3) 0.016(3)
C52 0.032(5) 0.030(6) 0.045(4) -0.003(4) 0.001(3) 0.019(4)
C53 0.040(5) 0.028(6) 0.033(4) 0.002(4) 0.001(4) 0.014(4)
C54 0.023(4) 0.029(6) 0.039(3) 0.009(4) -0.012(3) 0.013(4)
C55 0.030(5) 0.021(5) 0.046(4) 0.001(4) 0.003(3) 0.020(4)
C56 0.070(3) 0.063(3) 0.065(3) -0.002(3) -0.010(3) 0.006(3)
C57 0.059(3) 0.074(3) 0.053(3) -0.003(3) 0.001(3) 0.013(3)
C58 0.059(3) 0.073(4) 0.054(3) 0.007(3) -0.013(3) 0.021(3)
C59 0.079(3) 0.063(3) 0.051(4) 0.007(3) -0.015(3) 0.010(3)
C60 0.085(4) 0.070(3) 0.064(4) 0.016(3) -0.021(3) -0.010(4)
C61 0.095(5) 0.068(4) 0.075(3) 0.015(3) -0.021(4) -0.007(4)

loop_
_atom_type_symbol
_atom_type_description
_atom_type_scat_dispersion_real
_atom_type_scat_dispersion_imag
_atom_type_scat_source
C C 0.0033 0.0016 'International Tables Vol C Tables 4.2.6.8 and 6.1.1.4'
H H 0.0000 0.0000 'International Tables Vol C Tables 4.2.6.8 and 6.1.1.4'
O O 0.0106 0.0060 'International Tables Vol C Tables 4.2.6.8 and 6.1.1.4'
Si Si 0.0817 0.0704 'International Tables Vol C Tables 4.2.6.8 and 6.1.1.4'
P P 0.1023 0.0942 'International Tables Vol C Tables 4.2.6.8 and 6.1.1.4'
Pd Pd -0.9988 1.0072 'International Tables Vol C Tables 4.2.6.8 and 6.1.1.4'

loop_
_exptl_crystal_face_index_h
_exptl_crystal_face_index_k
_exptl_crystal_face_index_l
_exptl_crystal_face_perp_dist
0.00 0.00 1.00 0.0400
0.00 0.00 -1.00 0.0400
0.00 1.00 0.00 0.1300
0.00 -1.00 0.00 0.1300
1.00 0.00 0.00 0.1800
-1.00 0.00 0.00 0.1800

loop_
_geom_angle_atom_site_label_1
_geom_angle_atom_site_label_2
_geom_angle_atom_site_label_3
_geom_angle
C2 C1 P1 114.48(18)
C2 C1 H1A 108.6
P1 C1 H1A 108.6
C2 C1 H1B 108.6
P1 C1 H1B 108.6
H1A C1 H1B 107.6
C3 C2 C1 112.9(2)
C3 C2 H2A 109.0
C1 C2 H2A 109.0
C3 C2 H2B 109.0
C1 C2 H2B 109.0
H2A C2 H2B 107.8
C2 C3 P2 114.69(17)
C2 C3 H3A 108.6
P2 C3 H3A 108.6
C2 C3 H3B 108.6
P2 C3 H3B 108.6
H3A C3 H3B 107.6
C5 C4 C9 118.8(2)
C5 C4 P1 119.7(2)
C9 C4 P1 121.3(2)
C4 C5 C6 120.2(3)
C4 C5 H5 119.9
C6 C5 H5 119.9
C7 C6 C5 119.8(3)
C7 C6 H6 120.1
C5 C6 H6 120.1
C8 C7 C6 120.5(3)
C8 C7 H7 119.8
C6 C7 H7 119.8
C9 C8 C7 120.0(3)
C9 C8 H8 120.0
C7 C8 H8 120.0
C8 C9 C4 120.7(3)
C8 C9 H9 119.6
C4 C9 H9 119.6
C11 C10 C15 118.8(2)
C11 C10 P1 121.2(2)
C15 C10 P1 119.72(19)
C10 C11 C12 119.7(3)
C10 C11 H11 120.2
C12 C11 H11 120.2
C13 C12 C11 120.7(3)
C13 C12 H12 119.6
C11 C12 H12 119.6
C12 C13 C14 120.1(3)
C12 C13 H13 120.0
C14 C13 H13 120.0
C13 C14 C15 120.1(3)
C13 C14 H14 119.9
C15 C14 H14 119.9
C14 C15 C10 120.6(3)
C14 C15 H15 119.7
C10 C15 H15 119.7
C21 C16 C17 118.4(3)
C21 C16 P2 124.3(2)
C17 C16 P2 117.32(19)
C16 C17 C18 120.6(3)
C16 C17 H17 119.7
C18 C17 H17 119.7
C19 C18 C17 120.7(3)
C19 C18 H18 119.7
C17 C18 H18 119.7
C18 C19 C20 119.1(3)
C18 C19 H19 120.4
C20 C19 H19 120.4
C19 C20 C21 120.4(3)
C19 C20 H20 119.8
C21 C20 H20 119.8
C16 C21 C20 120.8(3)
C16 C21 H21 119.6
C20 C21 H21 119.6
C23 C22 C27 118.5(2)
C23 C22 P2 120.20(19)
C27 C22 P2 121.0(2)
C24 C23 C22 120.5(3)
C24 C23 H23 119.8
C22 C23 H23 119.8
C25 C24 C23 120.1(3)
C25 C24 H24 119.9
C23 C24 H24 119.9
C24 C25 C26 120.3(3)
C24 C25 H25 119.8
C26 C25 H25 119.8
C25 C26 C27 120.0(3)
C25 C26 H26 120.0
C27 C26 H26 120.0
C26 C27 C22 120.6(3)
C26 C27 H27 119.7
C22 C27 H27 119.7
C33 C28 C29 114.6(3)
C33 C28 Si1 120.8(2)
C29 C28 Si1 124.6(2)
C30 C29 C28 122.4(3)
C30 C29 H29 118.8
C28 C29 H29 118.8
C31 C30 C29 120.5(3)
C31 C30 H30 119.8
C29 C30 H30 119.8
C32 C31 C30 119.5(3)
C32 C31 O2 124.7(3)
C30 C31 O2 115.8(3)
C31 C32 C33 119.1(3)
C31 C32 H32 120.5
C33 C32 H32 120.5
C32 C33 C28 124.0(3)
C32 C33 H33 118.0
C28 C33 H33 118.0
O2 C34 H34A 109.5
O2 C34 H34B 109.5
H34A C34 H34B 109.5
O2 C34 H34C 109.5
H34A C34 H34C 109.5
H34B C34 H34C 109.5
Si1 C35 H35A 109.5
Si1 C35 H35B 109.5
H35A C35 H35B 109.5
Si1 C35 H35C 109.5
H35A C35 H35C 109.5
H35B C35 H35C 109.5
Si1 C36 H36A 109.5
Si1 C36 H36B 109.5
H36A C36 H36B 109.5
Si1 C36 H36C 109.5
H36A C36 H36C 109.5
H36B C36 H36C 109.5
C42 C37 C38 119.1(2)
C42 C37 Pd1 118.50(18)
C38 C37 Pd1 122.27(19)
C39 C38 C37 120.7(3)
C39 C38 H38 119.7
C37 C38 H38 119.7
C40 C39 C38 119.7(3)
C40 C39 H39 120.1
C38 C39 H39 120.1
C41 C40 C39 120.5(3)
C41 C40 H40 119.7
C39 C40 H40 119.7
C40 C41 C42 120.8(3)
C40 C41 H41 119.6
C42 C41 H41 119.6
C37 C42 C41 119.1(3)
C37 C42 C43 121.0(2)
C41 C42 C43 119.9(3)
C42 C43 H43A 109.5
C42 C43 H43B 109.5
H43A C43 H43B 109.5
C42 C43 H43C 109.5
H43A C43 H43C 109.5
H43B C43 H43C 109.5
Si1 O1 Pd1 146.22(10)
C31 O2 C34 117.3(2)
C4 P1 C10 106.28(11)
C4 P1 C1 100.26(12)
C10 P1 C1 102.14(12)
C4 P1 Pd1 112.11(9)
C10 P1 Pd1 116.73(8)
C1 P1 Pd1 117.43(8)
C22 P2 C3 100.59(12)
C22 P2 C16 104.25(11)
C3 P2 C16 105.40(12)
C22 P2 Pd1 116.55(9)
C3 P2 Pd1 116.73(8)
C16 P2 Pd1 111.81(8)
O1 Pd1 C37 91.17(8)
O1 Pd1 P1 175.99(5)
C37 Pd1 P1 84.82(7)
O1 Pd1 P2 87.85(5)
C37 Pd1 P2 178.39(7)
P1 Pd1 P2 96.15(2)
O1 Si1 C35 115.02(11)
O1 Si1 C36 109.59(12)
C35 Si1 C36 106.00(13)
O1 Si1 C28 111.12(10)
C35 Si1 C28 106.91(12)
C36 Si1 C28 107.86(13)
C45 C44 C49 120.0
C45 C44 H44 120.0
C49 C44 H44 120.0
C46 C45 C44 120.0
C46 C45 H45 120.0
C44 C45 H45 120.0
C45 C46 C47 120.0
C45 C46 H46 120.0
C47 C46 H46 120.0
C48 C47 C46 120.0
C48 C47 H47 120.0
C46 C47 H47 120.0
C47 C48 C49 120.0
C47 C48 H48 120.0
C49 C48 H48 120.0
C48 C49 C44 120.0
C48 C49 H49 120.0
C44 C49 H49 120.0
C51 C50 C55 120.0
C51 C50 H50 120.0
C55 C50 H50 120.0
C52 C51 C50 120.0
C52 C51 H51 120.0
C50 C51 H51 120.0
C53 C52 C51 120.0
C53 C52 H52 120.0
C51 C52 H52 120.0
C52 C53 C54 120.0
C52 C53 H53 120.0
C54 C53 H53 120.0
C53 C54 C55 120.0
C53 C54 H54 120.0
C55 C54 H54 120.0
C54 C55 C50 120.0
C54 C55 H55 120.0
C50 C55 H55 120.0
C57 C56 C61 120.0
C57 C56 H56 120.0
C61 C56 H56 120.0
C56 C57 C58 120.0
C56 C57 H57 120.0
C58 C57 H57 120.0
C59 C58 C57 120.0
C59 C58 H58 120.0
C57 C58 H58 120.0
C60 C59 C58 120.0
C60 C59 H59 120.0
C58 C59 H59 120.0
C61 C60 C59 120.0
C61 C60 H60 120.0
C59 C60 H60 120.0
C60 C61 C56 120.0
C60 C61 H61 120.0
C56 C61 H61 120.0

loop_
_geom_bond_atom_site_label_1
_geom_bond_atom_site_label_2
_geom_bond_distance
C1 C2 1.529(3)
C1 P1 1.835(2)
C1 H1A 0.9900
C1 H1B 0.9900
C2 C3 1.524(3)
C2 H2A 0.9900
C2 H2B 0.9900
C3 P2 1.832(2)
C3 H3A 0.9900
C3 H3B 0.9900
C4 C5 1.388(4)
C4 C9 1.389(4)
C4 P1 1.823(3)
C5 C6 1.388(4)
C5 H5 0.9500
C6 C7 1.373(5)
C6 H6 0.9500
C7 C8 1.372(4)
C7 H7 0.9500
C8 C9 1.371(4)
C8 H8 0.9500
C9 H9 0.9500
C10 C11 1.389(3)
C10 C15 1.391(4)
C10 P1 1.833(2)
C11 C12 1.392(4)
C11 H11 0.9500
C12 C13 1.366(4)
C12 H12 0.9500
C13 C14 1.371(4)
C13 H13 0.9500
C14 C15 1.382(4)
C14 H14 0.9500
C15 H15 0.9500
C16 C21 1.378(4)
C16 C17 1.380(4)
C16 P2 1.834(3)
C17 C18 1.381(4)
C17 H17 0.9500
C18 C19 1.368(4)
C18 H18 0.9500
C19 C20 1.374(5)
C19 H19 0.9500
C20 C21 1.381(4)
C20 H20 0.9500
C21 H21 0.9500
C22 C23 1.389(4)
C22 C27 1.392(3)
C22 P2 1.831(3)
C23 C24 1.389(4)
C23 H23 0.9500
C24 C25 1.372(4)
C24 H24 0.9500
C25 C26 1.372(4)
C25 H25 0.9500
C26 C27 1.389(4)
C26 H26 0.9500
C27 H27 0.9500
C28 C33 1.393(4)
C28 C29 1.401(4)
C28 Si1 1.893(3)
C29 C30 1.381(4)
C29 H29 0.9500
C30 C31 1.374(4)
C30 H30 0.9500
C31 C32 1.374(4)
C31 O2 1.382(3)
C32 C33 1.381(4)
C32 H32 0.9500
C33 H33 0.9500
C34 O2 1.423(4)
C34 H34A 0.9800
C34 H34B 0.9800
C34 H34C 0.9800
C35 Si1 1.862(3)
C35 H35A 0.9800
C35 H35B 0.9800
C35 H35C 0.9800
C36 Si1 1.871(3)
C36 H36A 0.9800
C36 H36B 0.9800
C36 H36C 0.9800
C37 C42 1.395(4)
C37 C38 1.397(3)
C37 Pd1 2.057(2)
C38 C39 1.393(4)
C38 H38 0.9500
C39 C40 1.372(4)
C39 H39 0.9500
C40 C41 1.370(4)
C40 H40 0.9500
C41 C42 1.406(4)
C41 H41 0.9500
C42 C43 1.497(4)
C43 H43A 0.9800
C43 H43B 0.9800
C43 H43C 0.9800
O1 Si1 1.5918(17)
O1 Pd1 2.0522(16)
P1 Pd1 2.2143(7)
P2 Pd1 2.3671(6)
C44 C45 1.3900
C44 C49 1.3900
C44 H44 0.9500
C45 C46 1.3900
C45 H45 0.9500
C46 C47 1.3900
C46 H46 0.9500
C47 C48 1.3900
C47 H47 0.9500
C48 C49 1.3900
C48 H48 0.9500
C49 H49 0.9500
C50 C51 1.3900
C50 C55 1.3900
C50 H50 0.9500
C51 C52 1.3900
C51 H51 0.9500
C52 C53 1.3900
C52 H52 0.9500
C53 C54 1.3900
C53 H53 0.9500
C54 C55 1.3900
C54 H54 0.9500
C55 H55 0.9500
C56 C57 1.3900
C56 C61 1.3900
C56 H56 0.9500
C57 C58 1.3900
C57 H57 0.9500
C58 C59 1.3900
C58 H58 0.9500
C59 C60 1.3900
C59 H59 0.9500
C60 C61 1.3900
C60 H60 0.9500
C61 H61 0.9500
